data_8103676
loop_
_publ_author_name
'Weitzel, H.'

_publ_section_title
;
 Kristallstrukturverfeinerung von Wolframiten und Columbiten
;
_journal_name_full
;
Zeitschrift fuer Kristallographie, Kristallgeometrie, Kristallphysik, 
Kristallchemie (-144,1977)
;
_journal_page_first 238
_journal_page_last 258
_journal_volume 144
_journal_year 1976
_chemical_formula_sum 'Mn O4 W'
_chemical_name_systematic 'Mn W O4'
_space_group_IT_number 13
_symmetry_space_group_name_Hall '-P 2yc'
_symmetry_space_group_name_H-M 'P 1 2/c 1'
_cell_angle_alpha 90
_cell_angle_beta 91.18
_cell_angle_gamma 90
_cell_formula_units_Z 2
_cell_length_a 4.8238
_cell_length_b 5.7504
_cell_length_c 4.9901
_cell_volume 138.390
_citation_journal_id_ASTM ZEKGAX
_cod_data_source_file Weitzel_ZEKGAX_1976_1694.cif
_cod_data_source_block Mn1O4W1
_cod_original_cell_volume 138.3899
_cod_original_formula_sum 'Mn1 O4 W1'
_cod_database_code 8103676

loop_
_symmetry_equiv_pos_as_xyz
x,y,z
-x,y,-z+1/2
-x,-y,-z
x,-y,z-1/2

loop_
_atom_site_label
_atom_site_type_symbol
_atom_site_fract_x
_atom_site_fract_y
_atom_site_fract_z
_atom_site_occupancy
_atom_site_U_iso_or_equiv
O2 O-2 0.2524 0.3707 0.3918 1 0.0
O1 O-2 0.2132 0.1026 0.9394 1 0.0
W1 W+6 0 0.1853 0.25 1 0.0
Mn1 Mn+2 0.5 0.6866 0.25 1 0.0
